data_4311366
loop_
_publ_author_name
'Scott A. Hilderbrand'
'Stephen J. Lippard'

_publ_section_title
;
 Cobalt Chemistry with Mixed Aminotroponiminate Salicylaldiminate Ligands:
 Synthesis, Characterization, and Nitric Oxide Reactivity
;
_journal_name_full 'Inorganic Chemistry'
_journal_page_first 4674
_journal_page_last 4682
_journal_paper_doi 10.1021/ic049776h
_journal_volume 43
_journal_year 2004
_chemical_formula_sum 'C20 H23 Co N4 O2'
_chemical_formula_weight 410.35
_chemical_name_systematic
; 
 ? 
;
_space_group_IT_number 14
_symmetry_cell_setting monoclinic
_symmetry_space_group_name_Hall '-P 2ybc'
_symmetry_space_group_name_H-M 'P 1 21/c 1'
_atom_sites_solution_hydrogens geom
_atom_sites_solution_primary direct
_atom_sites_solution_secondary difmap
_audit_creation_method SHELXL-97
_cell_angle_alpha 90.00
_cell_angle_beta 109.674(3)
_cell_angle_gamma 90.00
_cell_formula_units_Z 4
_cell_length_a 13.723(2)
_cell_length_b 14.452(2)
_cell_length_c 9.8027(15)
_cell_measurement_temperature 188(2)
_cell_volume 1830.6(5)
_computing_cell_refinement 'Bruker SMART'
_computing_data_collection 'Bruker SMART'
_computing_data_reduction 'Bruker SHELXTL'
_computing_molecular_graphics 'Bruker SHELXTL'
_computing_publication_material 'Bruker SHELXTL'
_computing_structure_refinement 'SHELXL-97 (Sheldrick, 1997)'
_computing_structure_solution 'SHELXS-97 (Sheldrick, 1990)'
_diffrn_ambient_temperature 188(2)
_diffrn_measured_fraction_theta_full 0.940
_diffrn_measured_fraction_theta_max 0.940
_diffrn_measurement_device_type 'CCD area detector'
_diffrn_measurement_method 'phi and omega scans'
_diffrn_radiation_monochromator graphite
_diffrn_radiation_source 'fine-focus sealed tube'
_diffrn_radiation_type MoK\a
_diffrn_radiation_wavelength 0.71073
_diffrn_reflns_av_R_equivalents 0.0804
_diffrn_reflns_av_sigmaI/netI 0.1103
_diffrn_reflns_limit_h_max 18
_diffrn_reflns_limit_h_min -17
_diffrn_reflns_limit_k_max 19
_diffrn_reflns_limit_k_min -18
_diffrn_reflns_limit_l_max 10
_diffrn_reflns_limit_l_min -12
_diffrn_reflns_number 14325
_diffrn_reflns_theta_full 28.26
_diffrn_reflns_theta_max 28.26
_diffrn_reflns_theta_min 1.58
_exptl_absorpt_coefficient_mu 0.961
_exptl_absorpt_correction_T_max 1.000000
_exptl_absorpt_correction_T_min 0.836412
_exptl_absorpt_correction_type sadabs
_exptl_crystal_colour Burgandy
_exptl_crystal_density_diffrn 1.489
_exptl_crystal_density_method 'not measured'
_exptl_crystal_description Plate
_exptl_crystal_F_000 856
_exptl_crystal_size_max 0.4
_exptl_crystal_size_mid 0.2
_exptl_crystal_size_min 0.01
_refine_diff_density_max 0.827
_refine_diff_density_min -0.346
_refine_diff_density_rms 0.099
_refine_ls_extinction_method none
_refine_ls_goodness_of_fit_ref 0.988
_refine_ls_hydrogen_treatment mixed
_refine_ls_matrix_type full
_refine_ls_number_parameters 336
_refine_ls_number_reflns 4271
_refine_ls_number_restraints 0
_refine_ls_restrained_S_all 0.988
_refine_ls_R_factor_all 0.1312
_refine_ls_R_factor_gt 0.0618
_refine_ls_shift/su_max 0.018
_refine_ls_shift/su_mean 0.002
_refine_ls_structure_factor_coef Fsqd
_refine_ls_weighting_details 'calc w=1/[\s^2^(Fo^2^)+(0.0701P)^2^+0.0000P] where P=(Fo^2^+2Fc^2^)/3'
_refine_ls_weighting_scheme calc
_refine_ls_wR_factor_gt 0.1257
_refine_ls_wR_factor_ref 0.1475
_reflns_number_gt 2442
_reflns_number_total 4271
_reflns_threshold_expression >2sigma(I)
_cod_data_source_file ic049776hsi20040218_115656_2.cif
_cod_data_source_block Complex8
_cod_depositor_comments
;
The following automatic conversions were performed:
'_symmetry_cell_setting' value 'Monoclinic' changed to 'monoclinic'
according to '/home/saulius/struct/CIF-dictionaries/cif_core.dic'
dictionary named 'cif_core.dic' version 2.4.1 from 2010-06-29.

Automatic conversion script
Id: cif_fix_enum 1527 2010-12-29 10:47:43Z saulius 
;
_cod_database_code 4311366

loop_
_symmetry_equiv_pos_as_xyz
'x, y, z'
'-x, y+1/2, -z+1/2'
'-x, -y, -z'
'x, -y-1/2, z-1/2'

loop_
_atom_site_label
_atom_site_type_symbol
_atom_site_fract_x
_atom_site_fract_y
_atom_site_fract_z
_atom_site_U_iso_or_equiv
_atom_site_adp_type
_atom_site_occupancy
_atom_site_symmetry_multiplicity
_atom_site_calc_flag
_atom_site_refinement_flags
_atom_site_disorder_assembly
_atom_site_disorder_group
Co1 Co 0.30325(4) 0.57421(4) 0.40014(6) 0.02735(19) Uani 1 1 d . . .
N1 N 0.1970(3) 0.4900(2) 0.2945(4) 0.0304(8) Uani 1 1 d . . .
N2 N 0.2453(3) 0.5505(2) 0.5480(4) 0.0267(8) Uani 1 1 d . . .
N3 N 0.4362(3) 0.6142(2) 0.5373(4) 0.0305(8) Uani 1 1 d . . .
N4 N 0.2417(3) 0.6851(3) 0.3446(4) 0.0402(10) Uani 1 1 d . . .
O1 O 0.3619(2) 0.5671(2) 0.2501(3) 0.0384(8) Uani 1 1 d . . .
O2 O 0.1843(3) 0.7218(3) 0.3860(5) 0.0720(13) Uani 1 1 d . . .
C3 C 0.3541(4) 0.6685(3) 0.7090(6) 0.0369(11) Uani 1 1 d . . .
H3A H 0.370(3) 0.691(3) 0.806(4) 0.028(11) Uiso 1 1 d . . .
H3B H 0.337(3) 0.715(3) 0.649(5) 0.040(14) Uiso 1 1 d . . .
C10 C 0.1553(3) 0.4407(3) 0.3748(5) 0.0305(10) Uani 1 1 d . . .
C11 C 0.5186(3) 0.6331(3) 0.5070(5) 0.0320(11) Uani 1 1 d . . .
H11 H 0.586(3) 0.653(3) 0.586(5) 0.039(12) Uiso 1 1 d . . .
C17 C 0.5298(3) 0.6332(3) 0.3677(5) 0.0299(10) Uani 1 1 d . . .
C19 C 0.1750(3) 0.4828(3) 0.5196(5) 0.0294(10) Uani 1 1 d . . .
C21 C 0.6232(3) 0.6626(3) 0.3514(5) 0.0341(11) Uani 1 1 d . . .
H21 H 0.681(3) 0.682(3) 0.435(4) 0.025(11) Uiso 1 1 d . . .
C25 C 0.4478(3) 0.5999(3) 0.2436(5) 0.0300(10) Uani 1 1 d . . .
C26 C 0.0539(4) 0.3886(4) 0.6105(6) 0.0387(12) Uani 1 1 d . . .
H25 H 0.024(3) 0.391(3) 0.676(5) 0.036(14) Uiso 1 1 d . . .
C31 C 0.6378(4) 0.6605(3) 0.2205(5) 0.0380(12) Uani 1 1 d . . .
H31 H 0.704(4) 0.682(4) 0.220(5) 0.061(16) Uiso 1 1 d . . .
C33 C 0.1419(4) 0.5619(4) 0.0495(6) 0.0469(14) Uani 1 1 d . . .
H33B H 0.105(4) 0.553(3) -0.051(6) 0.059(16) Uiso 1 1 d . . .
H33A H 0.100(4) 0.608(4) 0.083(5) 0.058(16) Uiso 1 1 d . . .
H33C H 0.209(4) 0.581(3) 0.055(5) 0.045(14) Uiso 1 1 d . . .
C38 C 0.1202(4) 0.4603(3) 0.6122(5) 0.0360(11) Uani 1 1 d . . .
H38 H 0.124(3) 0.504(3) 0.684(4) 0.029(12) Uiso 1 1 d . . .
C39 C 0.4476(4) 0.6235(4) 0.6931(5) 0.0352(11) Uani 1 1 d . . .
H39A H 0.457(3) 0.559(3) 0.732(5) 0.038(13) Uiso 1 1 d . . .
H39B H 0.511(4) 0.655(3) 0.735(5) 0.045(14) Uiso 1 1 d . . .
C40 C 0.1014(4) 0.3559(3) 0.3304(5) 0.0370(12) Uani 1 1 d . . .
H40 H 0.101(4) 0.334(4) 0.252(5) 0.049(16) Uiso 1 1 d . . .
C41 C 0.5578(4) 0.6296(3) 0.1013(5) 0.0386(12) Uani 1 1 d . . .
H41 H 0.566(3) 0.630(3) 0.011(5) 0.030(12) Uiso 1 1 d . . .
C42 C 0.0212(4) 0.3152(4) 0.5164(6) 0.0421(13) Uani 1 1 d . . .
H42 H -0.017(3) 0.274(3) 0.536(4) 0.028(12) Uiso 1 1 d . . .
C45 C 0.0445(4) 0.3023(4) 0.3931(6) 0.0432(12) Uani 1 1 d . . .
H45 H 0.015(3) 0.245(3) 0.343(4) 0.035(12) Uiso 1 1 d . . .
C46 C 0.2651(4) 0.6035(3) 0.6817(5) 0.0361(11) Uani 1 1 d . . .
H46A H 0.279(3) 0.564(3) 0.758(5) 0.032(12) Uiso 1 1 d . . .
H46B H 0.191(4) 0.638(3) 0.680(5) 0.056(15) Uiso 1 1 d . . .
C49 C 0.4656(4) 0.6001(3) 0.1107(5) 0.0368(11) Uani 1 1 d . . .
H49 H 0.415(4) 0.576(3) 0.038(5) 0.045(14) Uiso 1 1 d . . .
C52 C 0.2315(5) 0.4062(5) 0.0909(6) 0.0470(15) Uani 1 1 d . . .
H52A H 0.291(4) 0.429(3) 0.105(5) 0.041(15) Uiso 1 1 d . . .
H52B H 0.237(4) 0.349(4) 0.134(5) 0.056(18) Uiso 1 1 d . . .
H52C H 0.200(4) 0.397(3) -0.011(6) 0.053(15) Uiso 1 1 d . . .
C54 C 0.1614(4) 0.4719(4) 0.1346(5) 0.0390(12) Uani 1 1 d . . .
H54 H 0.082(3) 0.441(3) 0.105(4) 0.034(12) Uiso 1 1 d . . .

loop_
_atom_site_aniso_label
_atom_site_aniso_U_11
_atom_site_aniso_U_22
_atom_site_aniso_U_33
_atom_site_aniso_U_23
_atom_site_aniso_U_13
_atom_site_aniso_U_12
Co1 0.0317(3) 0.0282(3) 0.0226(3) -0.0009(3) 0.0096(2) 0.0009(3)
N1 0.0289(19) 0.037(2) 0.0248(19) -0.0030(16) 0.0085(16) -0.0017(16)
N2 0.0292(18) 0.026(2) 0.0259(19) -0.0017(14) 0.0101(16) -0.0027(15)
N3 0.0307(19) 0.028(2) 0.034(2) 0.0005(16) 0.0134(17) 0.0030(16)
N4 0.051(3) 0.030(2) 0.043(2) 0.0081(18) 0.020(2) -0.001(2)
O1 0.0367(17) 0.052(2) 0.0291(16) -0.0075(15) 0.0144(14) -0.0086(16)
O2 0.076(3) 0.063(3) 0.097(3) 0.037(2) 0.055(3) 0.035(2)
C3 0.052(3) 0.032(3) 0.029(3) -0.007(2) 0.017(2) -0.002(2)
C10 0.024(2) 0.031(3) 0.030(2) -0.0049(19) 0.0004(18) 0.0071(19)
C11 0.030(2) 0.028(3) 0.034(3) -0.0057(19) 0.006(2) 0.001(2)
C17 0.033(2) 0.025(2) 0.031(2) 0.0039(18) 0.011(2) 0.0071(19)
C19 0.028(2) 0.028(2) 0.029(2) 0.0072(19) 0.0062(19) 0.0076(19)
C21 0.026(2) 0.037(3) 0.037(3) 0.003(2) 0.007(2) 0.002(2)
C25 0.037(2) 0.022(2) 0.035(2) 0.0034(18) 0.018(2) 0.0046(19)
C26 0.034(3) 0.045(3) 0.039(3) 0.011(2) 0.016(2) -0.003(2)
C31 0.032(3) 0.047(3) 0.042(3) 0.010(2) 0.021(2) 0.008(2)
C33 0.043(3) 0.066(4) 0.026(3) 0.008(3) 0.005(2) 0.004(3)
C38 0.038(3) 0.035(3) 0.036(3) 0.000(2) 0.014(2) -0.001(2)
C39 0.038(3) 0.035(3) 0.027(3) -0.006(2) 0.003(2) 0.000(2)
C40 0.042(3) 0.039(3) 0.030(3) -0.002(2) 0.012(2) -0.001(2)
C41 0.044(3) 0.043(3) 0.035(3) 0.008(2) 0.022(2) 0.007(2)
C42 0.039(3) 0.034(3) 0.054(3) 0.012(2) 0.017(3) -0.009(2)
C45 0.042(3) 0.033(3) 0.051(3) -0.005(2) 0.012(2) -0.008(2)
C46 0.047(3) 0.037(3) 0.030(3) -0.008(2) 0.020(2) -0.008(2)
C49 0.041(3) 0.041(3) 0.025(2) 0.001(2) 0.008(2) 0.000(2)
C52 0.040(3) 0.063(4) 0.036(3) -0.018(3) 0.010(3) -0.006(3)
C54 0.031(2) 0.058(3) 0.027(2) -0.003(2) 0.008(2) -0.003(2)

loop_
_atom_type_symbol
_atom_type_description
_atom_type_scat_dispersion_real
_atom_type_scat_dispersion_imag
_atom_type_scat_source
C C 0.0033 0.0016 'International Tables Vol C Tables 4.2.6.8 and 6.1.1.4'
H H 0.0000 0.0000 'International Tables Vol C Tables 4.2.6.8 and 6.1.1.4'
N N 0.0061 0.0033 'International Tables Vol C Tables 4.2.6.8 and 6.1.1.4'
O O 0.0106 0.0060 'International Tables Vol C Tables 4.2.6.8 and 6.1.1.4'
Co Co 0.3494 0.9721 'International Tables Vol C Tables 4.2.6.8 and 6.1.1.4'

loop_
_geom_angle_atom_site_label_1
_geom_angle_atom_site_label_2
_geom_angle_atom_site_label_3
_geom_angle
_geom_angle_site_symmetry_1
_geom_angle_site_symmetry_3
_geom_angle_publ_flag
N4 Co1 O1 95.24(17) . . ?
N4 Co1 N2 96.68(17) . . ?
O1 Co1 N2 166.54(14) . . ?
N4 Co1 N1 101.97(17) . . ?
O1 Co1 N1 89.48(14) . . ?
N2 Co1 N1 81.96(15) . . ?
N4 Co1 N3 100.27(16) . . ?
O1 Co1 N3 90.45(14) . . ?
N2 Co1 N3 93.55(15) . . ?
N1 Co1 N3 157.68(15) . . ?
C10 N1 C54 118.2(4) . . ?
C10 N1 Co1 115.0(3) . . ?
C54 N1 Co1 126.7(3) . . ?
C19 N2 C46 118.3(4) . . ?
C19 N2 Co1 115.5(3) . . ?
C46 N2 Co1 126.0(3) . . ?
C11 N3 C39 114.8(4) . . ?
C11 N3 Co1 126.2(3) . . ?
C39 N3 Co1 118.9(3) . . ?
O2 N4 Co1 128.2(4) . . ?
C25 O1 Co1 130.5(3) . . ?
C46 C3 C39 112.8(4) . . ?
N1 C10 C40 124.4(4) . . ?
N1 C10 C19 111.8(4) . . ?
C40 C10 C19 123.7(4) . . ?
N3 C11 C17 127.3(4) . . ?
C21 C17 C11 120.3(4) . . ?
C21 C17 C25 119.3(4) . . ?
C11 C17 C25 120.4(4) . . ?
N2 C19 C38 122.9(4) . . ?
N2 C19 C10 112.7(4) . . ?
C38 C19 C10 124.1(4) . . ?
C31 C21 C17 121.8(4) . . ?
O1 C25 C49 119.6(4) . . ?
O1 C25 C17 123.4(4) . . ?
C49 C25 C17 117.0(4) . . ?
C38 C26 C42 130.8(5) . . ?
C21 C31 C41 118.5(4) . . ?
C26 C38 C19 131.7(5) . . ?
N3 C39 C3 110.5(4) . . ?
C45 C40 C10 131.3(5) . . ?
C49 C41 C31 122.3(5) . . ?
C45 C42 C26 125.3(5) . . ?
C42 C45 C40 130.8(5) . . ?
N2 C46 C3 112.6(4) . . ?
C41 C49 C25 121.2(5) . . ?
N1 C54 C52 113.0(4) . . ?
N1 C54 C33 111.1(4) . . ?
C52 C54 C33 113.2(5) . . ?

loop_
_geom_bond_atom_site_label_1
_geom_bond_atom_site_label_2
_geom_bond_distance
_geom_bond_site_symmetry_2
_geom_bond_publ_flag
Co1 N4 1.807(4) . ?
Co1 O1 1.903(3) . ?
Co1 N2 1.904(3) . ?
Co1 N1 1.914(3) . ?
Co1 N3 1.954(4) . ?
N1 C10 1.326(5) . ?
N1 C54 1.499(5) . ?
N2 C19 1.335(5) . ?
N2 C46 1.463(5) . ?
N3 C11 1.292(5) . ?
N3 C39 1.488(6) . ?
N4 O2 1.132(5) . ?
O1 C25 1.291(5) . ?
C3 C46 1.491(7) . ?
C3 C39 1.492(7) . ?
C10 C40 1.422(6) . ?
C10 C19 1.483(6) . ?
C11 C17 1.425(6) . ?
C17 C21 1.410(6) . ?
C17 C25 1.434(6) . ?
C19 C38 1.398(6) . ?
C21 C31 1.364(6) . ?
C25 C49 1.403(6) . ?
C26 C38 1.375(7) . ?
C26 C42 1.378(7) . ?
C31 C41 1.381(7) . ?
C33 C54 1.520(7) . ?
C40 C45 1.382(7) . ?
C41 C49 1.368(7) . ?
C42 C45 1.363(7) . ?
C52 C54 1.512(8) . ?
